data_4027887
loop_
_publ_author_name
'Elumalai Gopi'
'Irishi N. N. Namboothiri'

_publ_section_title
;
 Synthesis of Fused Bromofurans via Mg-Mediated Dibromocyclopropanation of
 Cycloalkanone-Derived Chalcones and Cloke-Wilson Rearrangement
;
_journal_name_full 'Journal of Organic Chemistry'
_journal_page_first 910
_journal_page_last 919
_journal_paper_doi 10.1021/jo3022988
_journal_volume 78
_journal_year 2013
_chemical_formula_sum 'C19 H16 Br2 O2'
_chemical_formula_weight 436.14
_chemical_name_systematic
; 
 ? 
;
_space_group_IT_number 2
_symmetry_cell_setting triclinic
_symmetry_space_group_name_Hall '-P 1'
_symmetry_space_group_name_H-M 'P -1'
_atom_sites_solution_hydrogens geom
_atom_sites_solution_primary direct
_atom_sites_solution_secondary difmap
_audit_creation_method SHELXL-97
_cell_angle_alpha 63.4440(10)
_cell_angle_beta 84.1330(10)
_cell_angle_gamma 71.8540(10)
_cell_formula_units_Z 2
_cell_length_a 7.0570(2)
_cell_length_b 11.2036(2)
_cell_length_c 12.3063(3)
_cell_measurement_reflns_used 5055
_cell_measurement_temperature 293(2)
_cell_measurement_theta_max 25.108
_cell_measurement_theta_min 3.366
_cell_volume 826.26(4)
_computing_cell_refinement 'APEX2/SAINT (Bruker, 2004)'
_computing_data_collection 'APEX2 (Bruker, 2004)'
_computing_data_reduction 'SAINT/XPREP (Bruker, 2004)'
_computing_molecular_graphics 'ORTEP3 (Farrugia, 1997) and Mercury (Bruno et al., 2002)'
_computing_publication_material 'SHELXL-97 (Sheldrick, 2008)'
_computing_structure_refinement 'SHELXL-97 (Sheldrick, 2008)'
_computing_structure_solution 'SIR92 (Altornare et al., 1993)'
_diffrn_ambient_temperature 293(2)
_diffrn_measured_fraction_theta_full 0.968
_diffrn_measured_fraction_theta_max 0.968
_diffrn_measurement_device_type 'Bruker axs kappa apex2 CCD Diffractometer'
_diffrn_measurement_method '\w and \f scan'
_diffrn_radiation_monochromator graphite
_diffrn_radiation_source 'fine-focus sealed tube'
_diffrn_radiation_type MoK\a
_diffrn_radiation_wavelength 0.71073
_diffrn_reflns_av_R_equivalents 0.0541
_diffrn_reflns_av_sigmaI/netI 0.0508
_diffrn_reflns_limit_h_max 8
_diffrn_reflns_limit_h_min -8
_diffrn_reflns_limit_k_max 13
_diffrn_reflns_limit_k_min -13
_diffrn_reflns_limit_l_max 14
_diffrn_reflns_limit_l_min -14
_diffrn_reflns_number 12706
_diffrn_reflns_theta_full 25.00
_diffrn_reflns_theta_max 25.00
_diffrn_reflns_theta_min 1.85
_exptl_absorpt_coefficient_mu 4.912
_exptl_absorpt_correction_T_max 0.3835
_exptl_absorpt_correction_T_min 0.3041
_exptl_absorpt_correction_type multi-scan
_exptl_absorpt_process_details 'SADABS (Bruker, 1999)'
_exptl_crystal_colour colourless
_exptl_crystal_density_diffrn 1.753
_exptl_crystal_description block
_exptl_crystal_F_000 432
_exptl_crystal_size_max 0.30
_exptl_crystal_size_mid 0.30
_exptl_crystal_size_min 0.30
_refine_diff_density_max 0.906
_refine_diff_density_min -0.918
_refine_diff_density_rms 0.116
_refine_ls_extinction_method none
_refine_ls_goodness_of_fit_ref 1.105
_refine_ls_hydrogen_treatment mixed
_refine_ls_matrix_type full
_refine_ls_number_parameters 213
_refine_ls_number_reflns 2829
_refine_ls_number_restraints 1
_refine_ls_restrained_S_all 1.105
_refine_ls_R_factor_all 0.0738
_refine_ls_R_factor_gt 0.0461
_refine_ls_shift/su_max 0.000
_refine_ls_shift/su_mean 0.000
_refine_ls_structure_factor_coef Fsqd
_refine_ls_weighting_details 'calc w=1/[\s^2^(Fo^2^)+(0.0600P)^2^+0.8742P] where P=(Fo^2^+2Fc^2^)/3'
_refine_ls_weighting_scheme calc
_refine_ls_wR_factor_gt 0.1093
_refine_ls_wR_factor_ref 0.1236
_reflns_number_gt 2095
_reflns_number_total 2829
_reflns_threshold_expression >2sigma(I)
_cod_data_source_file jo3022988_si_001.cif
_cod_data_source_block shelxl
_cod_original_cell_volume 826.26(3)
_cod_database_code 4027887

loop_
_symmetry_equiv_pos_as_xyz
'x, y, z'
'-x, -y, -z'

loop_
_atom_site_label
_atom_site_type_symbol
_atom_site_fract_x
_atom_site_fract_y
_atom_site_fract_z
_atom_site_U_iso_or_equiv
_atom_site_adp_type
_atom_site_occupancy
_atom_site_symmetry_multiplicity
_atom_site_calc_flag
_atom_site_refinement_flags
C1 C 0.3932(10) 0.3158(6) 0.4163(6) 0.0572(17) Uani 1 1 d .
H1A H 0.2919 0.2838 0.4694 0.086 Uiso 1 1 calc R
H1B H 0.5209 0.2473 0.4463 0.086 Uiso 1 1 calc R
H1C H 0.3649 0.3296 0.3361 0.086 Uiso 1 1 calc R
C2 C 0.2221(8) 0.5517(6) 0.3756(5) 0.0365(13) Uani 1 1 d .
C3 C 0.0449(9) 0.5429(6) 0.3480(5) 0.0441(14) Uani 1 1 d .
H3 H 0.0375 0.4598 0.3515 0.053 Uiso 1 1 calc R
C4 C -0.1208(9) 0.6571(6) 0.3155(5) 0.0483(15) Uani 1 1 d .
H4 H -0.2422 0.6506 0.2992 0.058 Uiso 1 1 calc R
C5 C -0.1092(8) 0.7827(6) 0.3065(5) 0.0428(14) Uani 1 1 d .
H5 H -0.2223 0.8602 0.2832 0.051 Uiso 1 1 calc R
C6 C 0.0688(7) 0.7932(5) 0.3319(4) 0.0317(12) Uani 1 1 d .
C7 C 0.2336(8) 0.6761(5) 0.3673(5) 0.0360(12) Uani 1 1 d .
H7 H 0.3544 0.6812 0.3859 0.043 Uiso 1 1 calc R
C8 C 0.0798(7) 0.9231(5) 0.3320(4) 0.0328(12) Uani 1 1 d D
C9 C 0.2176(8) 1.0011(5) 0.2548(4) 0.0338(12) Uani 1 1 d .
C10 C -0.0052(8) 1.0682(5) 0.2284(4) 0.0312(12) Uani 1 1 d .
C11 C -0.1009(8) 1.1855(6) 0.2645(5) 0.0394(14) Uani 1 1 d .
C12 C -0.1780(8) 1.3274(5) 0.1647(4) 0.0337(12) Uani 1 1 d .
C13 C -0.2631(8) 1.4383(6) 0.1934(5) 0.0437(14) Uani 1 1 d .
H13 H -0.2746 1.4218 0.2746 0.052 Uiso 1 1 calc R
C14 C -0.3307(9) 1.5726(6) 0.1035(6) 0.0494(15) Uani 1 1 d .
H14 H -0.3876 1.6471 0.1230 0.059 Uiso 1 1 calc R
C15 C -0.3124(9) 1.5947(7) -0.0165(6) 0.0563(17) Uani 1 1 d .
H15 H -0.3560 1.6852 -0.0783 0.068 Uiso 1 1 calc R
C16 C -0.2308(9) 1.4849(6) -0.0457(5) 0.0449(14) Uani 1 1 d .
H16 H -0.2208 1.5024 -0.1271 0.054 Uiso 1 1 calc R
C17 C -0.1639(8) 1.3500(6) 0.0426(5) 0.0370(13) Uani 1 1 d .
C18 C -0.0809(8) 1.2309(6) 0.0096(5) 0.0423(14) Uani 1 1 d .
H18A H 0.0586 1.2215 -0.0085 0.051 Uiso 1 1 calc R
H18B H -0.1516 1.2511 -0.0631 0.051 Uiso 1 1 calc R
C19 C -0.0987(8) 1.0946(6) 0.1109(4) 0.0371(13) Uani 1 1 d .
H19A H -0.0319 1.0184 0.0898 0.045 Uiso 1 1 calc R
H19B H -0.2383 1.0987 0.1217 0.045 Uiso 1 1 calc R
O1 O 0.3962(6) 0.4437(4) 0.4118(4) 0.0544(11) Uani 1 1 d .
O2 O -0.1135(7) 1.1639(4) 0.3700(3) 0.0685(15) Uani 1 1 d .
Br1 Br 0.36808(9) 1.06576(6) 0.32731(5) 0.0503(2) Uani 1 1 d .
Br2 Br 0.37508(8) 0.94780(6) 0.13852(5) 0.0453(2) Uani 1 1 d .
H8 H 0.074(7) 0.929(4) 0.407(2) 0.023(12) Uiso 1 1 d D

loop_
_atom_site_aniso_label
_atom_site_aniso_U_11
_atom_site_aniso_U_22
_atom_site_aniso_U_33
_atom_site_aniso_U_23
_atom_site_aniso_U_13
_atom_site_aniso_U_12
C1 0.061(4) 0.041(4) 0.066(4) -0.026(3) 0.006(3) -0.008(3)
C2 0.033(3) 0.035(3) 0.042(3) -0.021(3) 0.002(2) -0.004(3)
C3 0.050(4) 0.042(4) 0.045(3) -0.022(3) 0.002(3) -0.016(3)
C4 0.029(3) 0.061(4) 0.060(4) -0.028(3) -0.002(3) -0.016(3)
C5 0.024(3) 0.052(4) 0.045(3) -0.018(3) 0.001(2) -0.005(3)
C6 0.025(3) 0.035(3) 0.033(3) -0.016(2) 0.002(2) -0.004(2)
C7 0.025(3) 0.037(3) 0.043(3) -0.018(3) -0.003(2) -0.006(2)
C8 0.028(3) 0.033(3) 0.030(3) -0.014(2) -0.002(2) 0.002(2)
C9 0.030(3) 0.030(3) 0.040(3) -0.017(2) -0.002(2) -0.003(2)
C10 0.032(3) 0.028(3) 0.028(3) -0.014(2) 0.001(2) 0.000(2)
C11 0.038(3) 0.036(3) 0.034(3) -0.016(3) -0.003(2) 0.004(3)
C12 0.026(3) 0.031(3) 0.039(3) -0.015(2) -0.002(2) -0.002(2)
C13 0.033(3) 0.043(4) 0.052(3) -0.024(3) -0.003(3) -0.003(3)
C14 0.042(4) 0.030(3) 0.071(4) -0.020(3) -0.010(3) -0.003(3)
C15 0.041(4) 0.040(4) 0.063(4) 0.002(3) -0.014(3) -0.011(3)
C16 0.035(3) 0.044(4) 0.045(3) -0.010(3) -0.005(2) -0.010(3)
C17 0.023(3) 0.041(3) 0.040(3) -0.012(3) -0.002(2) -0.007(2)
C18 0.036(3) 0.049(4) 0.035(3) -0.017(3) -0.003(2) -0.004(3)
C19 0.030(3) 0.044(3) 0.034(3) -0.019(3) -0.002(2) -0.002(2)
O1 0.041(3) 0.037(2) 0.081(3) -0.030(2) -0.006(2) 0.0026(19)
O2 0.092(4) 0.053(3) 0.034(2) -0.022(2) -0.008(2) 0.021(3)
Br1 0.0515(4) 0.0420(4) 0.0603(4) -0.0235(3) -0.0147(3) -0.0110(3)
Br2 0.0291(3) 0.0533(4) 0.0533(4) -0.0300(3) 0.0095(2) -0.0044(3)

loop_
_atom_type_symbol
_atom_type_description
_atom_type_scat_dispersion_real
_atom_type_scat_dispersion_imag
_atom_type_scat_source
C C 0.0033 0.0016 'International Tables Vol C Tables 4.2.6.8 and 6.1.1.4'
H H 0.0000 0.0000 'International Tables Vol C Tables 4.2.6.8 and 6.1.1.4'
O O 0.0106 0.0060 'International Tables Vol C Tables 4.2.6.8 and 6.1.1.4'
Br Br -0.2901 2.4595 'International Tables Vol C Tables 4.2.6.8 and 6.1.1.4'

loop_
_geom_angle_atom_site_label_1
_geom_angle_atom_site_label_2
_geom_angle_atom_site_label_3
_geom_angle
O1 C1 H1A 109.5
O1 C1 H1B 109.5
H1A C1 H1B 109.5
O1 C1 H1C 109.5
H1A C1 H1C 109.5
H1B C1 H1C 109.5
O1 C2 C3 124.7(5)
O1 C2 C7 115.3(5)
C3 C2 C7 120.0(5)
C4 C3 C2 119.5(5)
C4 C3 H3 120.2
C2 C3 H3 120.2
C3 C4 C5 120.5(6)
C3 C4 H4 119.8
C5 C4 H4 119.8
C6 C5 C4 120.4(5)
C6 C5 H5 119.8
C4 C5 H5 119.8
C5 C6 C7 118.4(5)
C5 C6 C8 120.9(5)
C7 C6 C8 120.5(5)
C2 C7 C6 121.1(5)
C2 C7 H7 119.4
C6 C7 H7 119.4
C6 C8 C9 122.4(4)
C6 C8 C10 123.5(4)
C9 C8 C10 60.3(3)
C6 C8 H8 119(3)
C9 C8 H8 107(3)
C10 C8 H8 110(3)
C8 C9 C10 61.1(3)
C8 C9 Br2 121.4(4)
C10 C9 Br2 118.4(3)
C8 C9 Br1 118.2(4)
C10 C9 Br1 121.1(3)
Br2 C9 Br1 109.5(3)
C11 C10 C9 116.3(4)
C11 C10 C19 112.0(4)
C9 C10 C19 120.2(4)
C11 C10 C8 116.3(4)
C9 C10 C8 58.6(3)
C19 C10 C8 123.7(5)
O2 C11 C12 121.7(5)
O2 C11 C10 121.4(5)
C12 C11 C10 116.8(4)
C13 C12 C17 120.4(5)
C13 C12 C11 118.8(5)
C17 C12 C11 120.8(5)
C14 C13 C12 120.7(5)
C14 C13 H13 119.6
C12 C13 H13 119.6
C13 C14 C15 118.6(6)
C13 C14 H14 120.7
C15 C14 H14 120.7
C16 C15 C14 120.9(6)
C16 C15 H15 119.5
C14 C15 H15 119.5
C17 C16 C15 121.4(6)
C17 C16 H16 119.3
C15 C16 H16 119.3
C16 C17 C12 117.9(5)
C16 C17 C18 120.9(5)
C12 C17 C18 121.3(5)
C17 C18 C19 111.9(4)
C17 C18 H18A 109.2
C19 C18 H18A 109.2
C17 C18 H18B 109.2
C19 C18 H18B 109.2
H18A C18 H18B 107.9
C18 C19 C10 109.9(5)
C18 C19 H19A 109.7
C10 C19 H19A 109.7
C18 C19 H19B 109.7
C10 C19 H19B 109.7
H19A C19 H19B 108.2
C2 O1 C1 117.1(5)

loop_
_geom_bond_atom_site_label_1
_geom_bond_atom_site_label_2
_geom_bond_distance
C1 O1 1.416(7)
C1 H1A 0.9600
C1 H1B 0.9600
C1 H1C 0.9600
C2 O1 1.370(6)
C2 C3 1.372(8)
C2 C7 1.379(7)
C3 C4 1.368(8)
C3 H3 0.9300
C4 C5 1.390(8)
C4 H4 0.9300
C5 C6 1.377(7)
C5 H5 0.9300
C6 C7 1.380(7)
C6 C8 1.481(7)
C7 H7 0.9300
C8 C9 1.487(8)
C8 C10 1.525(7)
C8 H8 0.943(19)
C9 C10 1.514(7)
C9 Br2 1.915(5)
C9 Br1 1.924(5)
C10 C11 1.512(7)
C10 C19 1.518(7)
C11 O2 1.209(6)
C11 C12 1.478(7)
C12 C13 1.384(7)
C12 C17 1.406(7)
C13 C14 1.374(8)
C13 H13 0.9300
C14 C15 1.384(8)
C14 H14 0.9300
C15 C16 1.373(8)
C15 H15 0.9300
C16 C17 1.371(8)
C16 H16 0.9300
C17 C18 1.495(7)
C18 C19 1.513(8)
C18 H18A 0.9700
C18 H18B 0.9700
C19 H19A 0.9700
C19 H19B 0.9700

loop_
_geom_torsion_atom_site_label_1
_geom_torsion_atom_site_label_2
_geom_torsion_atom_site_label_3
_geom_torsion_atom_site_label_4
_geom_torsion
O1 C2 C3 C4 178.5(5)
C7 C2 C3 C4 -1.7(8)
C2 C3 C4 C5 2.0(8)
C3 C4 C5 C6 -0.9(8)
C4 C5 C6 C7 -0.6(8)
C4 C5 C6 C8 -175.2(5)
O1 C2 C7 C6 -179.9(4)
C3 C2 C7 C6 0.2(8)
C5 C6 C7 C2 0.9(7)
C8 C6 C7 C2 175.5(5)
C5 C6 C8 C9 -123.7(5)
C7 C6 C8 C9 61.8(7)
C5 C6 C8 C10 -50.1(7)
C7 C6 C8 C10 135.4(5)
C6 C8 C9 C10 113.0(5)
C6 C8 C9 Br2 5.5(7)
C10 C8 C9 Br2 -107.5(4)
C6 C8 C9 Br1 -135.1(4)
C10 C8 C9 Br1 111.9(4)
C8 C9 C10 C11 106.1(5)
Br2 C9 C10 C11 -141.6(4)
Br1 C9 C10 C11 -1.2(6)
C8 C9 C10 C19 -113.4(5)
Br2 C9 C10 C19 -1.2(7)
Br1 C9 C10 C19 139.2(4)
Br2 C9 C10 C8 112.2(4)
Br1 C9 C10 C8 -107.3(4)
C6 C8 C10 C11 142.6(5)
C9 C8 C10 C11 -106.1(5)
C6 C8 C10 C9 -111.3(5)
C6 C8 C10 C19 -3.8(7)
C9 C8 C10 C19 107.5(5)
C9 C10 C11 O2 -68.0(7)
C19 C10 C11 O2 148.4(6)
C8 C10 C11 O2 -1.8(8)
C9 C10 C11 C12 111.9(5)
C19 C10 C11 C12 -31.6(7)
C8 C10 C11 C12 178.1(5)
O2 C11 C12 C13 1.3(9)
C10 C11 C12 C13 -178.7(5)
O2 C11 C12 C17 -179.3(6)
C10 C11 C12 C17 0.8(7)
C17 C12 C13 C14 -1.6(8)
C11 C12 C13 C14 177.8(5)
C12 C13 C14 C15 0.1(9)
C13 C14 C15 C16 0.8(9)
C14 C15 C16 C17 -0.3(9)
C15 C16 C17 C12 -1.1(8)
C15 C16 C17 C18 178.2(5)
C13 C12 C17 C16 2.1(8)
C11 C12 C17 C16 -177.4(5)
C13 C12 C17 C18 -177.3(5)
C11 C12 C17 C18 3.3(8)
C16 C17 C18 C19 -155.5(5)
C12 C17 C18 C19 23.8(7)
C17 C18 C19 C10 -53.7(6)
C11 C10 C19 C18 58.1(6)
C9 C10 C19 C18 -83.9(6)
C8 C10 C19 C18 -154.2(5)
C3 C2 O1 C1 2.6(8)
C7 C2 O1 C1 -177.3(5)
